data_7718062
loop_
_publ_author_name
'Chen, Gui-Shan'
'Liu, Chang'
'Yang, Xing-Jin'
'Zhan, Zhi-Hao'
'Wang, Tian-Shun'
'Zhang, Hua-Xin'

_publ_section_title
;
 Effect of proton sources on the electrocatalytic hydrogen evolution
 reaction mediated by a copper complex of bistriazolylpyridine.
;
_journal_issue 11
_journal_name_full 'Dalton transactions (Cambridge, England : 2003)'
_journal_page_first 4761
_journal_page_last 4771
_journal_paper_doi 10.1039/d4dt02856b
_journal_volume 54
_journal_year 2025
_chemical_formula_sum 'C30 H30 Cl2 Cu N14 O16'
_chemical_formula_weight 977.12
_space_group_crystal_system monoclinic
_space_group_IT_number 15
_space_group_name_Hall '-C 2yc'
_space_group_name_H-M_alt 'C 1 2/c 1'
_atom_sites_solution_hydrogens geom
_audit_block_doi 10.5517/ccdc.csd.cc2jj7cp
_audit_creation_method SHELXL-2014/7
_audit_update_record
;
2024-03-11 deposited with the CCDC.	2025-02-10 downloaded from the CCDC.
;
_cell_angle_alpha 90
_cell_angle_beta 102.455(3)
_cell_angle_gamma 90
_cell_formula_units_Z 8
_cell_length_a 22.155(3)
_cell_length_b 12.3764(17)
_cell_length_c 30.424(4)
_cell_measurement_reflns_used 7784
_cell_measurement_temperature 296(2)
_cell_measurement_theta_max 25.788
_cell_measurement_theta_min 1.371
_cell_volume 8145.9(19)
_computing_structure_refinement 'SHELXL-2014/7 (Sheldrick, 2014)'
_diffrn_ambient_temperature 296(2)
_diffrn_measured_fraction_theta_full 0.999
_diffrn_measured_fraction_theta_max 0.993
_diffrn_measurement_device_type 'CCD area detector'
_diffrn_measurement_method 'phi and omega scans'
_diffrn_radiation_type MoK\a
_diffrn_radiation_wavelength 0.71073
_diffrn_reflns_av_R_equivalents 0.0390
_diffrn_reflns_av_unetI/netI 0.0324
_diffrn_reflns_Laue_measured_fraction_full 0.999
_diffrn_reflns_Laue_measured_fraction_max 0.993
_diffrn_reflns_limit_h_max 27
_diffrn_reflns_limit_h_min -26
_diffrn_reflns_limit_k_max 13
_diffrn_reflns_limit_k_min -15
_diffrn_reflns_limit_l_max 37
_diffrn_reflns_limit_l_min -37
_diffrn_reflns_number 38089
_diffrn_reflns_point_group_measured_fraction_full 0.999
_diffrn_reflns_point_group_measured_fraction_max 0.993
_diffrn_reflns_theta_full 25.242
_diffrn_reflns_theta_max 25.788
_diffrn_reflns_theta_min 1.371
_exptl_absorpt_coefficient_mu 0.756
_exptl_absorpt_correction_type multi-scan
_exptl_absorpt_process_details 'SADABS (Sheldrick,1996)'
_exptl_crystal_colour green
_exptl_crystal_density_diffrn 1.593
_exptl_crystal_description block
_exptl_crystal_F_000 3992
_exptl_crystal_size_max 0.23
_exptl_crystal_size_mid 0.20
_exptl_crystal_size_min 0.15
_exptl_transmission_factor_max 0.893
_exptl_transmission_factor_min 0.840
_refine_diff_density_max 0.657
_refine_diff_density_min -0.708
_refine_diff_density_rms 0.074
_refine_ls_extinction_method none
_refine_ls_goodness_of_fit_ref 0.915
_refine_ls_hydrogen_treatment constr
_refine_ls_matrix_type full
_refine_ls_number_parameters 568
_refine_ls_number_reflns 7784
_refine_ls_number_restraints 0
_refine_ls_restrained_S_all 0.915
_refine_ls_R_factor_all 0.0737
_refine_ls_R_factor_gt 0.0549
_refine_ls_shift/su_max 0.001
_refine_ls_shift/su_mean 0.000
_refine_ls_structure_factor_coef Fsqd
_refine_ls_weighting_details 'w=1/[\s^2^(Fo^2^)+(0.1486P)^2^+13.0389P] where P=(Fo^2^+2Fc^2^)/3'
_refine_ls_weighting_scheme calc
_refine_ls_wR_factor_gt 0.1707
_refine_ls_wR_factor_ref 0.1967
_reflns_Friedel_coverage 0.000
_reflns_number_gt 6007
_reflns_number_total 7784
_reflns_threshold_expression 'I > 2\s(I)'
_cod_data_source_file d4dt02856b2.cif
_cod_data_source_block Cu-10
_cod_depositor_comments
;
The following automatic conversions were performed:

data item '_exptl_absorpt_correction_type' value 'MULTI-SCAN' was
changed to 'multi-scan' in accordance with the
/home/data/users/saulius/crontab/automatic-downloads/rss-feeds/RSC/lib/dictionaries/cif_core.dic
dictionary named 'cif_core.dic' version 2.4.2 last updated on
2011-04-26.

Automatic conversion script
Id: cif_fix_values 8170 2020-07-09 18:12:32Z antanas 

 Adding full bibliography for 7718062.cif.
;
_cod_original_cell_volume 8146(2)
_cod_original_sg_symbol_H-M 'C 2/c'
_cod_database_code 7718062
_shelx_shelxl_version_number 2014/7
_shelx_space_group_comment
;
The symmetry employed for this shelxl refinement is uniquely defined
by the following loop, which should always be used as a source of
symmetry information in preference to the above space-group names.
They are only intended as comments.
;

loop_
_space_group_symop_operation_xyz
'x, y, z'
'-x, y, -z+1/2'
'x+1/2, y+1/2, z'
'-x+1/2, y+1/2, -z+1/2'
'-x, -y, -z'
'x, -y, z-1/2'
'-x+1/2, -y+1/2, -z'
'x+1/2, -y+1/2, z-1/2'

loop_
_atom_site_label
_atom_site_type_symbol
_atom_site_fract_x
_atom_site_fract_y
_atom_site_fract_z
_atom_site_U_iso_or_equiv
_atom_site_adp_type
_atom_site_occupancy
_atom_site_site_symmetry_order
_atom_site_calc_flag
_atom_site_refinement_flags_posn
_atom_site_refinement_flags_adp
_atom_site_refinement_flags_occupancy
_atom_site_disorder_assembly
_atom_site_disorder_group
Cu1 Cu 0.07118(2) 0.81748(3) 0.10199(2) 0.04455(17) Uani 1 1 d . . . . .
Cl1 Cl 0.38336(6) 0.56626(12) 0.18430(4) 0.0779(4) Uani 1 1 d . . . . .
N1 N -0.00604(14) 0.8386(2) 0.05436(9) 0.0414(6) Uani 1 1 d . . . . .
N8 N 0.14370(14) 0.7987(3) 0.15212(10) 0.0475(7) Uani 1 1 d . . . . .
N13 N 0.03926(14) 1.0551(3) 0.12918(10) 0.0500(7) Uani 1 1 d . . . . .
N12 N 0.07365(14) 0.9690(2) 0.13304(9) 0.0460(7) Uani 1 1 d . . . . .
N6 N -0.01287(13) 0.7549(3) 0.17976(10) 0.0508(7) Uani 1 1 d . . . . .
N7 N -0.07303(13) 0.7696(3) 0.17852(10) 0.0484(7) Uani 1 1 d . . . . .
N4 N 0.14225(16) 0.8501(3) -0.02295(10) 0.0525(7) Uani 1 1 d . . . . .
C12 C -0.10383(17) 0.8038(3) 0.13808(12) 0.0501(9) Uani 1 1 d . . . . .
H12A H -0.1457 0.8195 0.1290 0.060 Uiso 1 1 calc R U . . .
C11 C -0.05918(16) 0.8102(3) 0.11304(11) 0.0438(8) Uani 1 1 d . . . . .
N3 N 0.16021(16) 0.8497(3) 0.02223(10) 0.0552(8) Uani 1 1 d . . . . .
N5 N -0.00473(13) 0.7786(3) 0.13959(10) 0.0473(7) Uani 1 1 d . . . . .
N9 N 0.09936(16) 0.6599(3) 0.09000(11) 0.0530(8) Uani 1 1 d . . . . .
C26 C 0.11694(17) 0.9703(3) 0.17267(11) 0.0482(8) Uani 1 1 d . . . . .
C3 C -0.1122(2) 0.8812(3) -0.00914(13) 0.0555(9) Uani 1 1 d . . . . .
H3B H -0.1480 0.8956 -0.0306 0.067 Uiso 1 1 calc R U . . .
C6 C 0.05915(17) 0.8563(3) 0.00223(10) 0.0445(8) Uani 1 1 d . . . . .
C2 C -0.11533(19) 0.8647(3) 0.03533(13) 0.0531(9) Uani 1 1 d . . . . .
H2A H -0.1528 0.8697 0.0442 0.064 Uiso 1 1 calc R U . . .
C5 C -0.00293(18) 0.8579(3) 0.01101(11) 0.0447(8) Uani 1 1 d . . . . .
C1 C -0.06134(17) 0.8404(3) 0.06624(12) 0.0453(8) Uani 1 1 d . . . . .
C4 C -0.0561(2) 0.8766(3) -0.02158(12) 0.0522(9) Uani 1 1 d . . . . .
H4A H -0.0539 0.8858 -0.0515 0.063 Uiso 1 1 calc R U . . .
C7 C 0.08065(18) 0.8541(3) -0.03689(11) 0.0493(8) Uani 1 1 d . . . . .
H7A H 0.0577 0.8552 -0.0663 0.059 Uiso 1 1 calc R U . . .
N2 N 0.10937(15) 0.8543(3) 0.03740(9) 0.0512(7) Uani 1 1 d . . . . .
O7 O 0.03552(16) 1.2865(3) 0.10264(11) 0.0749(9) Uani 1 1 d . . . . .
N14 N 0.06102(16) 1.1141(3) 0.16629(10) 0.0529(8) Uani 1 1 d . . . . .
O2 O 0.21498(16) 0.7152(3) -0.10147(11) 0.0760(9) Uani 1 1 d . . . . .
C20 C 0.17545(19) 0.7046(3) 0.15633(13) 0.0552(9) Uani 1 1 d . . . . .
C21 C 0.15136(18) 0.6297(3) 0.12001(14) 0.0545(9) Uani 1 1 d . . . . .
C16 C 0.15745(18) 0.8772(3) 0.18324(11) 0.0510(9) Uani 1 1 d . . . . .
C29 C 0.02318(19) 1.2964(3) 0.13826(16) 0.0603(10) Uani 1 1 d . . . . .
C27 C 0.10852(19) 1.0649(3) 0.19363(13) 0.0566(10) Uani 1 1 d . . . . .
H27A H 0.1311 1.0899 0.2211 0.068 Uiso 1 1 calc R U . . .
O3 O -0.1008(3) 0.5612(4) 0.1922(2) 0.131(2) Uani 1 1 d . . . . .
N10 N 0.08384(17) 0.5871(3) 0.05902(12) 0.0621(9) Uani 1 1 d . . . . .
C13 C -0.09727(19) 0.7432(4) 0.21819(13) 0.0596(10) Uani 1 1 d . . . . .
H13B H -0.1368 0.7786 0.2163 0.072 Uiso 1 1 calc R U . . .
H13C H -0.0690 0.7689 0.2451 0.072 Uiso 1 1 calc R U . . .
N11 N 0.12700(18) 0.5082(3) 0.06964(14) 0.0685(10) Uani 1 1 d . . . . .
O8 O -0.0001(2) 1.3837(3) 0.15354(16) 0.1029(14) Uani 1 1 d . . . . .
O4 O -0.11959(18) 0.5983(3) 0.25923(13) 0.0923(11) Uani 1 1 d . . . . .
O1 O 0.1635(3) 0.6487(4) -0.05301(18) 0.1241(19) Uani 1 1 d . . . . .
C9 C 0.1859(2) 0.7220(4) -0.06828(15) 0.0685(12) Uani 1 1 d . . . . .
C28 C 0.0315(2) 1.2137(4) 0.17564(16) 0.0692(12) Uani 1 1 d . . . . .
H28A H 0.0560 1.2457 0.2028 0.083 Uiso 1 1 calc R U . . .
H28B H -0.0088 1.1964 0.1815 0.083 Uiso 1 1 calc R U . . .
O10 O 0.3770(2) 0.6678(3) 0.20488(14) 0.0967(12) Uani 1 1 d . . . . .
O6 O 0.1580(2) 0.3763(3) -0.02592(15) 0.0972(12) Uani 1 1 d . . . . .
C8 C 0.1886(2) 0.8348(4) -0.05029(14) 0.0612(10) Uani 1 1 d . . . . .
H8A H 0.2295 0.8488 -0.0321 0.073 Uiso 1 1 calc R U . . .
H8B H 0.1811 0.8857 -0.0751 0.073 Uiso 1 1 calc R U . . .
C17 C 0.2057(2) 0.8635(5) 0.22028(14) 0.0675(12) Uani 1 1 d . . . . .
H17A H 0.2153 0.9171 0.2421 0.081 Uiso 1 1 calc R U . . .
C22 C 0.1695(2) 0.5316(4) 0.10689(16) 0.0650(11) Uani 1 1 d . . . . .
H22A H 0.2035 0.4906 0.1206 0.078 Uiso 1 1 calc R U . . .
O5 O 0.2256(2) 0.4551(4) 0.02905(16) 0.1103(15) Uani 1 1 d . . . . .
C19 C 0.2251(2) 0.6904(4) 0.19237(16) 0.0726(13) Uani 1 1 d . . . . .
H19A H 0.2486 0.6276 0.1949 0.087 Uiso 1 1 calc R U . . .
C23 C 0.1237(3) 0.4158(4) 0.0398(2) 0.0812(15) Uani 1 1 d . . . . .
H23A H 0.0841 0.4155 0.0187 0.097 Uiso 1 1 calc R U . . .
H23B H 0.1270 0.3497 0.0573 0.097 Uiso 1 1 calc R U . . .
C14 C -0.1050(2) 0.6238(5) 0.2210(2) 0.0816(15) Uani 1 1 d . . . . .
C24 C 0.1751(3) 0.4197(4) 0.0142(2) 0.0778(14) Uani 1 1 d . . . . .
C18 C 0.2389(2) 0.7695(5) 0.22411(15) 0.0776(14) Uani 1 1 d . . . . .
H18A H 0.2714 0.7594 0.2488 0.093 Uiso 1 1 calc R U . . .
O9 O 0.3928(3) 0.5828(6) 0.14172(14) 0.149(2) Uani 1 1 d . . . . .
O11 O 0.3322(2) 0.5050(5) 0.1853(3) 0.168(3) Uani 1 1 d . . . . .
O12 O 0.4364(3) 0.5127(5) 0.20790(18) 0.1363(19) Uani 1 1 d . . . . .
C10 C 0.2151(4) 0.6133(5) -0.1231(2) 0.116(2) Uani 1 1 d . . . . .
H10C H 0.2377 0.6189 -0.1466 0.174 Uiso 1 1 calc R U . . .
H10D H 0.2343 0.5604 -0.1015 0.174 Uiso 1 1 calc R U . . .
H10E H 0.1733 0.5918 -0.1358 0.174 Uiso 1 1 calc R U . . .
C25 C 0.2048(4) 0.3710(6) -0.0530(2) 0.119(3) Uani 1 1 d . . . . .
H25A H 0.1874 0.3381 -0.0815 0.179 Uiso 1 1 calc R U . . .
H25B H 0.2185 0.4428 -0.0579 0.179 Uiso 1 1 calc R U . . .
H25C H 0.2392 0.3288 -0.0376 0.179 Uiso 1 1 calc R U . . .
C30 C -0.0156(4) 1.4721(5) 0.1215(3) 0.147(4) Uani 1 1 d . . . . .
H30A H -0.0321 1.5314 0.1355 0.220 Uiso 1 1 calc R U . . .
H30B H 0.0209 1.4951 0.1119 0.220 Uiso 1 1 calc R U . . .
H30C H -0.0459 1.4479 0.0958 0.220 Uiso 1 1 calc R U . . .
Cl2 Cl 0.21434(5) 0.22603(10) 0.14454(4) 0.0655(3) Uani 1 1 d . . . . .
O13 O 0.17486(18) 0.2819(3) 0.16871(13) 0.0911(11) Uani 1 1 d . . . . .
O14 O 0.1787(2) 0.1569(4) 0.11268(14) 0.1106(15) Uani 1 1 d . . . . .
O15 O 0.2567(3) 0.1621(5) 0.1737(2) 0.165(3) Uani 1 1 d . . . . .
O16 O 0.2450(3) 0.3005(4) 0.1226(3) 0.172(3) Uani 1 1 d . . . . .
C15 C -0.1311(5) 0.4804(8) 0.2631(4) 0.175(4) Uani 1 1 d . . . . .
H15B H -0.1416 0.4658 0.2915 0.263 Uiso 1 1 calc R U . . .
H15C H -0.1646 0.4585 0.2391 0.263 Uiso 1 1 calc R U . . .
H15D H -0.0945 0.4408 0.2611 0.263 Uiso 1 1 calc R U . . .

loop_
_atom_site_aniso_label
_atom_site_aniso_U_11
_atom_site_aniso_U_22
_atom_site_aniso_U_33
_atom_site_aniso_U_23
_atom_site_aniso_U_13
_atom_site_aniso_U_12
Cu1 0.0547(3) 0.0454(3) 0.0355(2) -0.00170(16) 0.01401(19) 0.00222(18)
Cl1 0.0796(8) 0.0964(9) 0.0609(7) -0.0013(6) 0.0223(6) 0.0107(6)
N1 0.0567(16) 0.0386(15) 0.0303(13) -0.0024(11) 0.0127(12) -0.0025(12)
N8 0.0523(17) 0.0540(18) 0.0399(15) 0.0037(13) 0.0182(13) -0.0003(13)
N13 0.0592(18) 0.0530(18) 0.0397(15) -0.0106(13) 0.0145(13) -0.0060(14)
N12 0.0552(17) 0.0503(17) 0.0347(14) -0.0088(12) 0.0148(12) -0.0074(14)
N6 0.0428(15) 0.069(2) 0.0405(16) 0.0046(14) 0.0094(12) -0.0002(14)
N7 0.0443(15) 0.067(2) 0.0371(14) -0.0015(13) 0.0146(12) -0.0032(14)
N4 0.0630(19) 0.0589(19) 0.0356(15) 0.0020(13) 0.0109(13) -0.0076(15)
C12 0.0387(17) 0.069(2) 0.0435(19) -0.0033(17) 0.0097(14) 0.0012(16)
C11 0.0451(18) 0.050(2) 0.0369(17) -0.0048(14) 0.0106(14) -0.0023(15)
N3 0.066(2) 0.065(2) 0.0332(15) -0.0002(14) 0.0072(14) -0.0024(16)
N5 0.0408(15) 0.0618(19) 0.0408(15) -0.0004(13) 0.0123(12) -0.0020(13)
N9 0.065(2) 0.0466(17) 0.0526(18) 0.0059(14) 0.0242(16) 0.0077(14)
C26 0.057(2) 0.059(2) 0.0320(16) -0.0071(15) 0.0165(15) -0.0133(17)
C3 0.066(2) 0.049(2) 0.0440(19) -0.0005(16) -0.0049(17) -0.0031(17)
C6 0.065(2) 0.0403(18) 0.0294(15) -0.0015(13) 0.0121(15) -0.0043(16)
C2 0.057(2) 0.055(2) 0.047(2) -0.0018(17) 0.0099(16) -0.0022(17)
C5 0.068(2) 0.0345(17) 0.0335(16) -0.0041(13) 0.0151(15) -0.0044(15)
C1 0.059(2) 0.0382(18) 0.0395(17) -0.0027(14) 0.0117(15) -0.0019(15)
C4 0.075(2) 0.046(2) 0.0341(17) -0.0011(15) 0.0089(17) -0.0047(18)
C7 0.061(2) 0.058(2) 0.0285(16) -0.0012(14) 0.0091(15) -0.0097(17)
N2 0.070(2) 0.0528(18) 0.0302(14) -0.0008(12) 0.0098(14) -0.0018(15)
O7 0.091(2) 0.074(2) 0.0646(19) -0.0004(16) 0.0259(17) 0.0160(17)
N14 0.073(2) 0.0502(18) 0.0388(15) -0.0115(13) 0.0198(15) -0.0083(15)
O2 0.083(2) 0.093(2) 0.0634(19) 0.0028(17) 0.0393(17) -0.0005(18)
C20 0.060(2) 0.061(2) 0.052(2) 0.0121(18) 0.0257(18) 0.0074(18)
C21 0.059(2) 0.053(2) 0.057(2) 0.0107(18) 0.0256(18) 0.0108(18)
C16 0.057(2) 0.066(2) 0.0339(17) -0.0003(16) 0.0189(15) -0.0050(18)
C29 0.055(2) 0.053(2) 0.079(3) -0.015(2) 0.027(2) -0.0073(18)
C27 0.070(2) 0.065(2) 0.0379(18) -0.0130(17) 0.0166(18) -0.018(2)
O3 0.185(5) 0.079(3) 0.165(5) -0.014(3) 0.120(4) -0.014(3)
N10 0.068(2) 0.057(2) 0.066(2) -0.0037(17) 0.0261(17) 0.0044(17)
C13 0.054(2) 0.088(3) 0.0408(19) 0.0010(19) 0.0191(17) -0.005(2)
N11 0.074(2) 0.053(2) 0.086(3) -0.0041(18) 0.035(2) 0.0051(17)
O8 0.148(4) 0.056(2) 0.132(3) -0.006(2) 0.092(3) 0.010(2)
O4 0.090(2) 0.107(3) 0.088(2) 0.030(2) 0.037(2) -0.006(2)
O1 0.184(5) 0.084(3) 0.145(4) -0.023(3) 0.125(4) -0.034(3)
C9 0.076(3) 0.082(3) 0.056(2) -0.001(2) 0.034(2) -0.010(2)
C28 0.096(3) 0.054(2) 0.066(3) -0.019(2) 0.038(2) -0.004(2)
O10 0.132(3) 0.081(3) 0.080(3) 0.0046(19) 0.027(2) 0.002(2)
O6 0.112(3) 0.082(2) 0.111(3) -0.037(2) 0.055(2) -0.034(2)
C8 0.065(2) 0.077(3) 0.044(2) 0.0042(18) 0.0175(18) -0.011(2)
C17 0.058(2) 0.100(4) 0.043(2) -0.003(2) 0.0078(18) -0.007(2)
C22 0.069(3) 0.059(3) 0.071(3) 0.007(2) 0.024(2) 0.014(2)
O5 0.099(3) 0.129(4) 0.116(3) -0.035(3) 0.052(3) -0.033(3)
C19 0.066(3) 0.091(4) 0.061(3) 0.025(2) 0.013(2) 0.018(2)
C23 0.087(3) 0.059(3) 0.108(4) -0.024(3) 0.046(3) -0.007(2)
C14 0.069(3) 0.090(4) 0.097(4) 0.019(3) 0.042(3) 0.001(3)
C24 0.095(4) 0.050(3) 0.098(4) -0.013(2) 0.043(3) -0.014(2)
C18 0.065(3) 0.118(4) 0.047(2) 0.007(3) 0.004(2) 0.009(3)
O9 0.161(5) 0.233(7) 0.059(2) 0.016(3) 0.037(3) 0.049(4)
O11 0.114(4) 0.116(4) 0.300(9) -0.066(5) 0.104(5) -0.022(3)
O12 0.132(4) 0.137(4) 0.121(4) 0.006(3) -0.016(3) 0.046(3)
C10 0.162(6) 0.095(4) 0.122(5) -0.026(4) 0.096(5) -0.015(4)
C25 0.149(6) 0.118(5) 0.113(5) -0.037(4) 0.078(5) -0.042(5)
C30 0.198(8) 0.064(4) 0.224(9) 0.036(5) 0.146(8) 0.038(4)
Cl2 0.0489(5) 0.0760(7) 0.0679(6) -0.0056(5) 0.0048(4) -0.0035(5)
O13 0.087(2) 0.107(3) 0.081(2) -0.020(2) 0.023(2) 0.004(2)
O14 0.097(3) 0.155(4) 0.076(3) -0.046(3) 0.011(2) -0.027(3)
O15 0.166(5) 0.166(5) 0.125(4) -0.025(4) -0.055(4) 0.088(4)
O16 0.140(5) 0.093(3) 0.329(9) 0.026(4) 0.150(6) 0.004(3)
C15 0.200(10) 0.131(7) 0.217(11) 0.075(7) 0.096(9) -0.012(7)

loop_
_atom_type_symbol
_atom_type_description
_atom_type_scat_dispersion_real
_atom_type_scat_dispersion_imag
_atom_type_scat_source
C C 0.0033 0.0016 'International Tables Vol C Tables 4.2.6.8 and 6.1.1.4'
H H 0.0000 0.0000 'International Tables Vol C Tables 4.2.6.8 and 6.1.1.4'
N N 0.0061 0.0033 'International Tables Vol C Tables 4.2.6.8 and 6.1.1.4'
O O 0.0106 0.0060 'International Tables Vol C Tables 4.2.6.8 and 6.1.1.4'
Cl Cl 0.1484 0.1585 'International Tables Vol C Tables 4.2.6.8 and 6.1.1.4'
Cu Cu 0.3201 1.2651 'International Tables Vol C Tables 4.2.6.8 and 6.1.1.4'

loop_
_citation_id
_citation_doi
_citation_year
1 10.1016/j.molstruc.2024.141098 2025

loop_
_geom_angle_atom_site_label_1
_geom_angle_atom_site_label_2
_geom_angle_atom_site_label_3
_geom_angle
_geom_angle_site_symmetry_1
_geom_angle_site_symmetry_3
_geom_angle_publ_flag
N8 Cu1 N1 175.94(11) . . ?
N8 Cu1 N12 79.60(12) . . ?
N1 Cu1 N12 98.30(11) . . ?
N8 Cu1 N9 78.61(13) . . ?
N1 Cu1 N9 103.54(12) . . ?
N12 Cu1 N9 158.15(13) . . ?
N8 Cu1 N5 98.79(11) . . ?
N1 Cu1 N5 77.50(11) . . ?
N12 Cu1 N5 85.00(11) . . ?
N9 Cu1 N5 99.79(12) . . ?
N8 Cu1 N2 106.82(11) . . ?
N1 Cu1 N2 77.00(11) . . ?
N12 Cu1 N2 102.99(11) . . ?
N9 Cu1 N2 81.99(12) . . ?
N5 Cu1 N2 154.12(11) . . ?
O11 Cl1 O9 113.6(4) . . ?
O11 Cl1 O12 109.4(4) . . ?
O9 Cl1 O12 105.8(4) . . ?
O11 Cl1 O10 108.5(3) . . ?
O9 Cl1 O10 109.5(3) . . ?
O12 Cl1 O10 110.1(3) . . ?
C1 N1 C5 119.8(3) . . ?
C1 N1 Cu1 119.4(2) . . ?
C5 N1 Cu1 120.7(2) . . ?
C16 N8 C20 121.4(3) . . ?
C16 N8 Cu1 118.8(3) . . ?
C20 N8 Cu1 119.6(3) . . ?
N12 N13 N14 105.8(3) . . ?
N13 N12 C26 110.8(3) . . ?
N13 N12 Cu1 137.3(2) . . ?
C26 N12 Cu1 110.7(2) . . ?
N5 N6 N7 106.3(3) . . ?
N6 N7 C12 112.1(3) . . ?
N6 N7 C13 119.2(3) . . ?
C12 N7 C13 128.6(3) . . ?
C7 N4 N3 112.3(3) . . ?
C7 N4 C8 128.0(3) . . ?
N3 N4 C8 119.3(3) . . ?
N7 C12 C11 104.0(3) . . ?
N5 C11 C12 107.9(3) . . ?
N5 C11 C1 119.4(3) . . ?
C12 C11 C1 132.7(3) . . ?
N2 N3 N4 105.8(3) . . ?
N6 N5 C11 109.7(3) . . ?
N6 N5 Cu1 141.5(2) . . ?
C11 N5 Cu1 107.3(2) . . ?
N10 N9 C21 110.6(3) . . ?
N10 N9 Cu1 136.8(3) . . ?
C21 N9 Cu1 112.2(3) . . ?
C27 C26 N12 106.3(4) . . ?
C27 C26 C16 135.8(4) . . ?
N12 C26 C16 117.9(3) . . ?
C4 C3 C2 120.1(4) . . ?
N2 C6 C7 107.6(3) . . ?
N2 C6 C5 119.9(3) . . ?
C7 C6 C5 132.6(3) . . ?
C3 C2 C1 118.5(4) . . ?
N1 C5 C4 120.8(3) . . ?
N1 C5 C6 115.1(3) . . ?
C4 C5 C6 124.2(3) . . ?
N1 C1 C2 121.5(3) . . ?
N1 C1 C11 114.5(3) . . ?
C2 C1 C11 123.9(3) . . ?
C3 C4 C5 119.3(3) . . ?
N4 C7 C6 104.3(3) . . ?
N3 N2 C6 110.0(3) . . ?
N3 N2 Cu1 141.4(2) . . ?
C6 N2 Cu1 106.2(2) . . ?
C27 N14 N13 111.4(3) . . ?
C27 N14 C28 126.3(3) . . ?
N13 N14 C28 122.1(4) . . ?
C9 O2 C10 117.5(4) . . ?
N8 C20 C19 119.5(4) . . ?
N8 C20 C21 112.3(4) . . ?
C19 C20 C21 128.2(4) . . ?
N9 C21 C22 107.9(4) . . ?
N9 C21 C20 117.0(3) . . ?
C22 C21 C20 135.0(4) . . ?
N8 C16 C17 120.1(4) . . ?
N8 C16 C26 112.4(3) . . ?
C17 C16 C26 127.5(4) . . ?
O7 C29 O8 126.4(5) . . ?
O7 C29 C28 127.3(4) . . ?
O8 C29 C28 106.4(4) . . ?
N14 C27 C26 105.6(3) . . ?
N9 N10 N11 105.3(3) . . ?
N7 C13 C14 109.7(4) . . ?
C22 N11 N10 112.1(4) . . ?
C22 N11 C23 129.1(4) . . ?
N10 N11 C23 118.7(4) . . ?
C29 O8 C30 115.5(5) . . ?
C14 O4 C15 112.6(6) . . ?
O1 C9 O2 125.0(5) . . ?
O1 C9 C8 124.2(4) . . ?
O2 C9 C8 110.7(4) . . ?
N14 C28 C29 114.5(3) . . ?
C24 O6 C25 116.4(5) . . ?
N4 C8 C9 110.5(3) . . ?
C18 C17 C16 118.7(4) . . ?
N11 C22 C21 104.0(4) . . ?
C18 C19 C20 119.2(5) . . ?
N11 C23 C24 110.8(4) . . ?
O3 C14 O4 124.7(6) . . ?
O3 C14 C13 125.1(5) . . ?
O4 C14 C13 110.1(5) . . ?
O5 C24 O6 124.1(5) . . ?
O5 C24 C23 124.4(5) . . ?
O6 C24 C23 111.5(5) . . ?
C19 C18 C17 121.1(4) . . ?
O15 Cl2 O16 110.5(5) . . ?
O15 Cl2 O14 107.2(4) . . ?
O16 Cl2 O14 109.4(4) . . ?
O15 Cl2 O13 110.5(3) . . ?
O16 Cl2 O13 109.8(3) . . ?
O14 Cl2 O13 109.5(2) . . ?

loop_
_geom_bond_atom_site_label_1
_geom_bond_atom_site_label_2
_geom_bond_distance
_geom_bond_site_symmetry_2
_geom_bond_publ_flag
Cu1 N8 1.976(3) . ?
Cu1 N1 2.006(3) . ?
Cu1 N12 2.095(3) . ?
Cu1 N9 2.104(3) . ?
Cu1 N5 2.280(3) . ?
Cu1 N2 2.346(3) . ?
Cl1 O11 1.370(5) . ?
Cl1 O9 1.372(4) . ?
Cl1 O12 1.404(5) . ?
Cl1 O10 1.425(4) . ?
N1 C1 1.350(5) . ?
N1 C5 1.357(4) . ?
N8 C16 1.345(5) . ?
N8 C20 1.352(5) . ?
N13 N12 1.300(4) . ?
N13 N14 1.344(4) . ?
N12 C26 1.369(5) . ?
N6 N5 1.307(4) . ?
N6 N7 1.338(4) . ?
N7 C12 1.340(5) . ?
N7 C13 1.460(4) . ?
N4 C7 1.340(5) . ?
N4 N3 1.346(4) . ?
N4 C8 1.467(5) . ?
C12 C11 1.375(5) . ?
C11 N5 1.357(5) . ?
C11 C1 1.463(5) . ?
N3 N2 1.307(5) . ?
N9 N10 1.295(5) . ?
N9 C21 1.359(5) . ?
C26 C27 1.365(5) . ?
C26 C16 1.453(6) . ?
C3 C4 1.377(6) . ?
C3 C2 1.385(5) . ?
C6 N2 1.367(5) . ?
C6 C7 1.374(5) . ?
C6 C5 1.457(5) . ?
C2 C1 1.386(5) . ?
C5 C4 1.385(5) . ?
O7 C29 1.180(5) . ?
N14 C27 1.339(5) . ?
N14 C28 1.452(5) . ?
O2 C9 1.313(5) . ?
O2 C10 1.423(7) . ?
C20 C19 1.386(6) . ?
C20 C21 1.453(6) . ?
C21 C22 1.365(6) . ?
C16 C17 1.386(6) . ?
C29 O8 1.324(5) . ?
C29 C28 1.512(7) . ?
O3 C14 1.188(7) . ?
N10 N11 1.356(5) . ?
C13 C14 1.492(8) . ?
N11 C22 1.339(6) . ?
N11 C23 1.453(6) . ?
O8 C30 1.456(8) . ?
O4 C14 1.311(6) . ?
O4 C15 1.490(10) . ?
O1 C9 1.176(6) . ?
C9 C8 1.497(7) . ?
O6 C24 1.313(6) . ?
O6 C25 1.459(7) . ?
C17 C18 1.367(8) . ?
O5 C24 1.195(6) . ?
C19 C18 1.363(8) . ?
C23 C24 1.512(7) . ?
Cl2 O15 1.390(5) . ?
Cl2 O16 1.397(5) . ?
Cl2 O14 1.402(4) . ?
Cl2 O13 1.436(4) . ?
